data_7118656
loop_
_publ_author_name
'Son, Se-Mi'
'Seo, Yeon Ji'
'Lee, Hyeon-Kyu'

_publ_section_title
;
 Stereoselective synthesis of 1,3-disubstituted isoindolines via
 Rh(iii)-catalyzed tandem oxidative olefination-cyclization of 4-aryl
 cyclic sulfamidates.
;
_journal_issue 23
_journal_name_full 'Chemical communications (Cambridge, England)'
_journal_page_first 4286
_journal_page_last 4289
_journal_paper_doi 10.1039/c5cc09888b
_journal_volume 52
_journal_year 2016
_chemical_absolute_configuration ad
_chemical_formula_sum 'C16 H17 N O7 S'
_chemical_formula_weight 367.37
_chemical_name_systematic 3a-methylacrylate
_space_group_IT_number 4
_symmetry_cell_setting monoclinic
_symmetry_space_group_name_Hall 'P 2yb'
_symmetry_space_group_name_H-M 'P 1 21 1'
_atom_sites_solution_hydrogens geom
_atom_sites_solution_primary direct
_atom_sites_solution_secondary difmap
_audit_creation_method SHELXL-97
_audit_update_record
;
2015-11-04 deposited with the CCDC.
2016-01-27 downloaded from the CCDC.
;
_cell_angle_alpha 90.00
_cell_angle_beta 102.564(3)
_cell_angle_gamma 90.00
_cell_formula_units_Z 2
_cell_length_a 6.1638(3)
_cell_length_b 14.6526(7)
_cell_length_c 9.1812(4)
_cell_measurement_reflns_used 5213
_cell_measurement_temperature 100(1)
_cell_measurement_theta_max 28.06
_cell_measurement_theta_min 2.27
_cell_volume 809.35(7)
_computing_cell_refinement 'Bruker SAINT'
_computing_data_collection 'Bruker APEX2'
_computing_data_reduction 'Bruker SAINT'
_computing_molecular_graphics 'Bruker SHELXTL'
_computing_publication_material 'Bruker SHELXTL'
_computing_structure_refinement 'SHELXL-97 (Sheldrick, 2008)'
_computing_structure_solution 'SHELXS-97 (Sheldrick, 2008)'
_diffrn_ambient_temperature 100(1)
_diffrn_measured_fraction_theta_full 0.989
_diffrn_measured_fraction_theta_max 0.989
_diffrn_measurement_device_type 'Bruker APEX-II CCD'
_diffrn_measurement_method '\f and \w scans'
_diffrn_radiation_monochromator graphite
_diffrn_radiation_source 'fine-focus sealed tube'
_diffrn_radiation_type MoK\a
_diffrn_radiation_wavelength 0.71073
_diffrn_reflns_av_R_equivalents 0.0341
_diffrn_reflns_av_sigmaI/netI 0.0338
_diffrn_reflns_limit_h_max 8
_diffrn_reflns_limit_h_min -8
_diffrn_reflns_limit_k_max 19
_diffrn_reflns_limit_k_min -19
_diffrn_reflns_limit_l_max 12
_diffrn_reflns_limit_l_min -12
_diffrn_reflns_number 14993
_diffrn_reflns_theta_full 28.46
_diffrn_reflns_theta_max 28.46
_diffrn_reflns_theta_min 2.27
_exptl_absorpt_coefficient_mu 0.241
_exptl_absorpt_correction_T_max 0.9810
_exptl_absorpt_correction_T_min 0.9270
_exptl_absorpt_correction_type multi-scan
_exptl_absorpt_process_details 'Bruker SADABS'
_exptl_crystal_colour silver
_exptl_crystal_density_diffrn 1.507
_exptl_crystal_density_meas ?
_exptl_crystal_density_method 'not measured'
_exptl_crystal_description block
_exptl_crystal_F_000 384
_exptl_crystal_size_max 0.32
_exptl_crystal_size_mid 0.10
_exptl_crystal_size_min 0.08
_refine_diff_density_max 0.848
_refine_diff_density_min -0.261
_refine_diff_density_rms 0.056
_refine_ls_abs_structure_details 'Flack H D (1983), Acta Cryst. A39, 876-881'
_refine_ls_abs_structure_Flack 0.06(7)
_refine_ls_extinction_method none
_refine_ls_goodness_of_fit_ref 1.038
_refine_ls_hydrogen_treatment refxyz
_refine_ls_matrix_type full
_refine_ls_number_parameters 226
_refine_ls_number_reflns 4033
_refine_ls_number_restraints 1
_refine_ls_restrained_S_all 1.038
_refine_ls_R_factor_all 0.0460
_refine_ls_R_factor_gt 0.0401
_refine_ls_shift/su_max 0.001
_refine_ls_shift/su_mean 0.000
_refine_ls_structure_factor_coef Fsqd
_refine_ls_weighting_details 'calc w=1/[\s^2^(Fo^2^)+(0.0628P)^2^+0.2179P] where P=(Fo^2^+2Fc^2^)/3'
_refine_ls_weighting_scheme calc
_refine_ls_wR_factor_gt 0.1037
_refine_ls_wR_factor_ref 0.1079
_reflns_number_gt 3631
_reflns_number_total 4033
_reflns_threshold_expression >2sigma(I)
_cod_data_source_file c5cc09888b3.cif
_cod_data_source_block 20151103lt_0m
_cod_depositor_comments
;
The following automatic conversions were performed:

'_symmetry_cell_setting' value 'Monoclinic' changed to 'monoclinic'
according to
/usr/data/users/saulius/crontab/automatic-downloads/rss-feeds/RSC/lib/dictionaries/cif_core.dic
dictionary named 'cif_core.dic' version 2.4.2 from 2011-04-26.

'_exptl_crystal_density_meas' value 'none' was changed to '?' - the
value is perceived as not measured.

Automatic conversion script
Id: cif_fix_values 4268 2015-11-12 08:31:59Z antanas 

 Adding full bibliography for 7118653--7118656.cif.
;
_cod_original_sg_symbol_H-M P2(1)
_cod_database_code 7118656

loop_
_symmetry_equiv_pos_as_xyz
'x, y, z'
'-x, y+1/2, -z'

loop_
_atom_site_label
_atom_site_type_symbol
_atom_site_fract_x
_atom_site_fract_y
_atom_site_fract_z
_atom_site_U_iso_or_equiv
_atom_site_adp_type
_atom_site_occupancy
_atom_site_symmetry_multiplicity
_atom_site_calc_flag
_atom_site_refinement_flags
S1 S 1.38588(9) 0.03762(4) 1.19509(6) 0.02490(14) Uani 1 1 d .
O1 O 1.5748(3) 0.07692(15) 1.1548(2) 0.0380(5) Uani 1 1 d .
O2 O 1.4326(3) -0.02678(16) 1.3155(2) 0.0430(5) Uani 1 1 d .
O3 O 1.2217(3) 0.10883(14) 1.23690(19) 0.0337(4) Uani 1 1 d .
O4 O 1.3018(3) -0.22185(13) 0.6756(2) 0.0366(4) Uani 1 1 d .
O5 O 1.5796(3) -0.12416(12) 0.76535(18) 0.0278(4) Uani 1 1 d .
O6 O 0.2968(3) 0.26752(13) 0.88800(18) 0.0295(4) Uani 1 1 d .
O7 O 0.1710(3) 0.30325(12) 0.64620(18) 0.0281(4) Uani 1 1 d .
N1 N 1.2132(3) -0.00461(13) 1.0484(2) 0.0201(4) Uani 1 1 d .
C1 C 1.3029(4) -0.03009(15) 0.9158(2) 0.0204(4) Uani 1 1 d .
H1B H 1.4596 -0.0083 0.9282 0.024 Uiso 1 1 calc R
C2 C 1.1527(4) 0.02074(14) 0.7909(2) 0.0191(4) Uani 1 1 d .
C3 C 1.1665(4) 0.02407(16) 0.6415(2) 0.0236(5) Uani 1 1 d .
H3A H 1.2841 -0.0056 0.6084 0.028 Uiso 1 1 calc R
C4 C 1.0046(5) 0.07169(17) 0.5426(3) 0.0285(5) Uani 1 1 d .
H4A H 1.0104 0.0741 0.4402 0.034 Uiso 1 1 calc R
C5 C 0.8346(4) 0.11574(17) 0.5903(3) 0.0270(5) Uani 1 1 d .
H5A H 0.7255 0.1476 0.5195 0.032 Uiso 1 1 calc R
C6 C 0.8183(4) 0.11475(15) 0.7406(2) 0.0216(4) Uani 1 1 d .
C7 C 0.9834(3) 0.06592(15) 0.8407(2) 0.0189(4) Uani 1 1 d .
C8 C 1.0108(3) 0.05415(15) 1.0066(2) 0.0198(4) Uani 1 1 d .
H8A H 0.8786 0.0225 1.0298 0.024 Uiso 1 1 calc R
C9 C 1.0653(4) 0.14095(16) 1.1011(2) 0.0244(5) Uani 1 1 d .
H9A H 1.1355 0.1875 1.0482 0.029 Uiso 1 1 calc R
H9B H 0.9297 0.1672 1.1258 0.029 Uiso 1 1 calc R
C10 C 1.6814(4) -0.14624(19) 0.6413(2) 0.0300(5) Uani 1 1 d .
H10A H 1.8206 -0.1122 0.6511 0.045 Uiso 1 1 calc R
H10B H 1.5798 -0.1296 0.5473 0.045 Uiso 1 1 calc R
H10C H 1.7123 -0.2119 0.6416 0.045 Uiso 1 1 calc R
C11 C 1.3869(4) -0.16608(15) 0.7669(3) 0.0251(5) Uani 1 1 d .
C12 C 1.2918(4) -0.13377(16) 0.8957(2) 0.0244(5) Uani 1 1 d .
H12A H 1.3743 -0.1630 0.9885 0.029 Uiso 1 1 calc R
H12B H 1.1348 -0.1535 0.8795 0.029 Uiso 1 1 calc R
C13 C 0.6404(4) 0.16400(16) 0.7922(2) 0.0230(4) Uani 1 1 d .
H13A H 0.6370 0.1603 0.8950 0.028 Uiso 1 1 calc R
C14 C 0.4850(4) 0.21317(17) 0.7037(3) 0.0269(5) Uani 1 1 d .
H14A H 0.4855 0.2166 0.6005 0.032 Uiso 1 1 calc R
C15 C 0.3127(4) 0.26224(16) 0.7592(3) 0.0237(5) Uani 1 1 d .
C16 C -0.0018(4) 0.35753(19) 0.6853(3) 0.0302(5) Uani 1 1 d .
H16A H -0.0943 0.3840 0.5948 0.045 Uiso 1 1 calc R
H16B H 0.0648 0.4066 0.7530 0.045 Uiso 1 1 calc R
H16C H -0.0939 0.3190 0.7349 0.045 Uiso 1 1 calc R

loop_
_atom_site_aniso_label
_atom_site_aniso_U_11
_atom_site_aniso_U_22
_atom_site_aniso_U_33
_atom_site_aniso_U_23
_atom_site_aniso_U_13
_atom_site_aniso_U_12
S1 0.0141(2) 0.0412(3) 0.0195(2) -0.0025(2) 0.00390(17) -0.0023(2)
O1 0.0197(8) 0.0646(13) 0.0327(9) -0.0183(9) 0.0124(7) -0.0150(9)
O2 0.0373(11) 0.0593(13) 0.0295(10) 0.0079(9) 0.0008(8) -0.0017(10)
O3 0.0262(9) 0.0488(11) 0.0270(9) -0.0071(8) 0.0079(7) -0.0007(8)
O4 0.0327(11) 0.0330(9) 0.0423(11) -0.0120(8) 0.0044(8) -0.0016(8)
O5 0.0256(9) 0.0342(9) 0.0242(8) -0.0058(7) 0.0065(6) -0.0017(7)
O6 0.0237(9) 0.0396(10) 0.0254(8) 0.0034(7) 0.0060(7) -0.0021(7)
O7 0.0224(8) 0.0366(9) 0.0262(8) 0.0067(7) 0.0073(6) 0.0082(7)
N1 0.0131(8) 0.0294(10) 0.0186(8) 0.0010(7) 0.0048(7) -0.0008(7)
C1 0.0172(10) 0.0257(11) 0.0185(10) 0.0004(8) 0.0043(8) -0.0017(8)
C2 0.0193(10) 0.0202(11) 0.0176(9) 0.0004(8) 0.0033(7) -0.0039(8)
C3 0.0278(11) 0.0223(11) 0.0228(10) -0.0004(9) 0.0098(8) 0.0004(9)
C4 0.0408(14) 0.0269(11) 0.0194(10) 0.0021(9) 0.0097(9) 0.0008(10)
C5 0.0308(12) 0.0272(11) 0.0216(11) 0.0046(9) 0.0028(9) 0.0036(10)
C6 0.0216(11) 0.0213(10) 0.0215(10) 0.0007(8) 0.0037(8) -0.0030(8)
C7 0.0164(10) 0.0211(9) 0.0190(9) 0.0006(8) 0.0036(7) -0.0031(8)
C8 0.0128(9) 0.0267(12) 0.0204(9) 0.0019(8) 0.0046(7) -0.0004(8)
C9 0.0206(11) 0.0325(12) 0.0209(10) -0.0027(9) 0.0065(8) -0.0008(9)
C10 0.0280(12) 0.0389(13) 0.0240(11) -0.0054(10) 0.0077(9) 0.0031(11)
C11 0.0240(12) 0.0226(11) 0.0268(11) 0.0013(9) 0.0012(9) 0.0048(9)
C12 0.0228(11) 0.0250(11) 0.0255(11) 0.0059(9) 0.0053(8) 0.0017(9)
C13 0.0200(11) 0.0250(11) 0.0231(10) 0.0011(9) 0.0028(8) -0.0039(9)
C14 0.0230(12) 0.0322(12) 0.0263(12) 0.0061(9) 0.0075(10) 0.0007(10)
C15 0.0182(11) 0.0248(11) 0.0272(11) 0.0033(9) 0.0028(8) -0.0041(9)
C16 0.0253(12) 0.0348(13) 0.0322(12) 0.0047(10) 0.0098(9) 0.0084(11)

loop_
_atom_type_symbol
_atom_type_description
_atom_type_scat_dispersion_real
_atom_type_scat_dispersion_imag
_atom_type_scat_source
C C 0.0033 0.0016 'International Tables Vol C Tables 4.2.6.8 and 6.1.1.4'
H H 0.0000 0.0000 'International Tables Vol C Tables 4.2.6.8 and 6.1.1.4'
N N 0.0061 0.0033 'International Tables Vol C Tables 4.2.6.8 and 6.1.1.4'
O O 0.0106 0.0060 'International Tables Vol C Tables 4.2.6.8 and 6.1.1.4'
S S 0.1246 0.1234 'International Tables Vol C Tables 4.2.6.8 and 6.1.1.4'

loop_
_geom_angle_atom_site_label_1
_geom_angle_atom_site_label_2
_geom_angle_atom_site_label_3
_geom_angle
O1 S1 O2 115.44(12)
O1 S1 O3 113.98(12)
O2 S1 O3 106.42(12)
O1 S1 N1 111.16(10)
O2 S1 N1 111.67(12)
O3 S1 N1 96.56(9)
C9 O3 S1 110.17(14)
C11 O5 C10 116.20(19)
C15 O7 C16 116.58(18)
C1 N1 C8 111.82(17)
C1 N1 S1 118.31(14)
C8 N1 S1 110.39(14)
N1 C1 C2 102.84(17)
N1 C1 C12 109.42(17)
C2 C1 C12 113.31(18)
N1 C1 H1B 110.3
C2 C1 H1B 110.3
C12 C1 H1B 110.3
C7 C2 C3 121.1(2)
C7 C2 C1 111.44(18)
C3 C2 C1 127.4(2)
C4 C3 C2 118.3(2)
C4 C3 H3A 120.9
C2 C3 H3A 120.9
C5 C4 C3 121.1(2)
C5 C4 H4A 119.4
C3 C4 H4A 119.4
C4 C5 C6 121.9(2)
C4 C5 H5A 119.1
C6 C5 H5A 119.1
C5 C6 C7 116.7(2)
C5 C6 C13 121.8(2)
C7 C6 C13 121.41(19)
C2 C7 C6 120.87(19)
C2 C7 C8 110.51(18)
C6 C7 C8 128.62(19)
N1 C8 C7 103.25(16)
N1 C8 C9 105.33(17)
C7 C8 C9 116.08(18)
N1 C8 H8A 110.6
C7 C8 H8A 110.6
C9 C8 H8A 110.6
O3 C9 C8 103.62(18)
O3 C9 H9A 111.0
C8 C9 H9A 111.0
O3 C9 H9B 111.0
C8 C9 H9B 111.0
H9A C9 H9B 109.0
O5 C10 H10A 109.5
O5 C10 H10B 109.5
H10A C10 H10B 109.5
O5 C10 H10C 109.5
H10A C10 H10C 109.5
H10B C10 H10C 109.5
O4 C11 O5 123.8(2)
O4 C11 C12 125.0(2)
O5 C11 C12 111.20(19)
C11 C12 C1 113.08(19)
C11 C12 H12A 109.0
C1 C12 H12A 109.0
C11 C12 H12B 109.0
C1 C12 H12B 109.0
H12A C12 H12B 107.8
C14 C13 C6 123.9(2)
C14 C13 H13A 118.1
C6 C13 H13A 118.1
C13 C14 C15 122.4(2)
C13 C14 H14A 118.8
C15 C14 H14A 118.8
O6 C15 O7 123.3(2)
O6 C15 C14 126.2(2)
O7 C15 C14 110.5(2)
O7 C16 H16A 109.5
O7 C16 H16B 109.5
H16A C16 H16B 109.5
O7 C16 H16C 109.5
H16A C16 H16C 109.5
H16B C16 H16C 109.5

loop_
_geom_bond_atom_site_label_1
_geom_bond_atom_site_label_2
_geom_bond_distance
S1 O1 1.4185(17)
S1 O2 1.435(2)
S1 O3 1.5586(19)
S1 N1 1.6452(19)
O3 C9 1.477(3)
O4 C11 1.206(3)
O5 C11 1.340(3)
O5 C10 1.452(3)
O6 C15 1.210(3)
O7 C15 1.344(3)
O7 C16 1.436(3)
N1 C1 1.490(3)
N1 C8 1.495(3)
C1 C2 1.505(3)
C1 C12 1.530(3)
C1 H1B 1.0000
C2 C7 1.394(3)
C2 C3 1.394(3)
C3 C4 1.383(3)
C3 H3A 0.9500
C4 C5 1.380(4)
C4 H4A 0.9500
C5 C6 1.405(3)
C5 H5A 0.9500
C6 C7 1.409(3)
C6 C13 1.474(3)
C7 C8 1.505(3)
C8 C9 1.535(3)
C8 H8A 1.0000
C9 H9A 0.9900
C9 H9B 0.9900
C10 H10A 0.9800
C10 H10B 0.9800
C10 H10C 0.9800
C11 C12 1.506(3)
C12 H12A 0.9900
C12 H12B 0.9900
C13 C14 1.326(3)
C13 H13A 0.9500
C14 C15 1.463(3)
C14 H14A 0.9500
C16 H16A 0.9800
C16 H16B 0.9800
C16 H16C 0.9800

loop_
_geom_torsion_atom_site_label_1
_geom_torsion_atom_site_label_2
_geom_torsion_atom_site_label_3
_geom_torsion_atom_site_label_4
_geom_torsion
O1 S1 O3 C9 85.49(18)
O2 S1 O3 C9 -146.11(16)
N1 S1 O3 C9 -31.19(17)
O1 S1 N1 C1 23.3(2)
O2 S1 N1 C1 -107.21(18)
O3 S1 N1 C1 142.19(16)
O1 S1 N1 C8 -107.30(16)
O2 S1 N1 C8 122.20(15)
O3 S1 N1 C8 11.60(16)
C8 N1 C1 C2 3.2(2)
S1 N1 C1 C2 -126.74(16)
C8 N1 C1 C12 -117.50(19)
S1 N1 C1 C12 112.55(17)
N1 C1 C2 C7 -3.9(2)
C12 C1 C2 C7 114.1(2)
N1 C1 C2 C3 177.5(2)
C12 C1 C2 C3 -64.5(3)
C7 C2 C3 C4 -1.5(3)
C1 C2 C3 C4 177.0(2)
C2 C3 C4 C5 0.7(4)
C3 C4 C5 C6 0.3(4)
C4 C5 C6 C7 -0.4(4)
C4 C5 C6 C13 178.2(2)
C3 C2 C7 C6 1.4(3)
C1 C2 C7 C6 -177.36(19)
C3 C2 C7 C8 -178.1(2)
C1 C2 C7 C8 3.2(2)
C5 C6 C7 C2 -0.4(3)
C13 C6 C7 C2 -179.0(2)
C5 C6 C7 C8 179.0(2)
C13 C6 C7 C8 0.3(3)
C1 N1 C8 C7 -1.5(2)
S1 N1 C8 C7 132.43(15)
C1 N1 C8 C9 -123.70(18)
S1 N1 C8 C9 10.24(19)
C2 C7 C8 N1 -1.0(2)
C6 C7 C8 N1 179.6(2)
C2 C7 C8 C9 113.7(2)
C6 C7 C8 C9 -65.8(3)
S1 O3 C9 C8 39.8(2)
N1 C8 C9 O3 -29.4(2)
C7 C8 C9 O3 -142.86(17)
C10 O5 C11 O4 2.7(3)
C10 O5 C11 C12 -176.81(19)
O4 C11 C12 C1 -135.0(2)
O5 C11 C12 C1 44.5(2)
N1 C1 C12 C11 -177.96(18)
C2 C1 C12 C11 67.9(2)
C5 C6 C13 C14 -0.7(4)
C7 C6 C13 C14 177.9(2)
C6 C13 C14 C15 -179.1(2)
C16 O7 C15 O6 1.8(3)
C16 O7 C15 C14 -177.3(2)
C13 C14 C15 O6 3.5(4)
C13 C14 C15 O7 -177.3(2)
